data_7236710
loop_
_publ_author_name
'Yoo, Dongho'
'Hasegawa, Tsukasa'
'Ashizawa, Minoru'
'Kawamoto, Tadashi'
'Masunaga, Hiroyasu'
'Hikima, Takaaki'
'Matsumoto, Hidetoshi'
'Mori, Takehiko'

_publ_section_title
;
 &#x000D; N-Unsubstituted thienoisoindigos: preparation, molecular packing
 and ambipolar organic field-effect transistors
;
_journal_issue 10
_journal_name_full 'Journal of Materials Chemistry C'
_journal_page_first 2509
_journal_paper_doi 10.1039/C7TC00327G
_journal_volume 5
_journal_year 2017
_chemical_formula_moiety 'C24 H14 N2 O2 S2'
_chemical_formula_sum 'C24 H14 N2 O2 S2'
_chemical_formula_weight 426.51
_chemical_name_common dph-TIIG
_chemical_name_systematic Diphenylthienoisoindigo
_space_group_IT_number 61
_space_group_name_Hall '-P 2ac 2ab'
_space_group_name_H-M_alt 'P b c a'
_symmetry_cell_setting orthorhombic
_symmetry_Int_Tables_number 61
_symmetry_space_group_name_Hall '-P 2ac 2ab'
_symmetry_space_group_name_H-M 'P b c a'
_atom_sites_solution_hydrogens geom
_atom_sites_solution_primary direct
_atom_sites_solution_secondary difmap
_audit_update_record
;
2016-12-27 deposited with the CCDC.
2017-02-13 downloaded from the CCDC.
;
_cell_angle_alpha 90.0000
_cell_angle_beta 90.0000
_cell_angle_gamma 90.0000
_cell_formula_units_Z 4
_cell_length_a 7.88168(10)
_cell_length_b 7.13603(10)
_cell_length_c 35.6666(9)
_cell_measurement_reflns_used 10496
_cell_measurement_temperature 274
_cell_measurement_theta_max 68.16
_cell_measurement_theta_min 4.96
_cell_volume 2006.03(6)
_computing_cell_refinement 'RAPID AUTO'
_computing_data_collection 'RAPID AUTO (Rigaku, ????)'
_computing_data_reduction 'RAPID AUTO'
_computing_molecular_graphics 'CrystalStructure 4.0'
_computing_publication_material 'CrystalStructure 4.0 (Rigaku, 2010)'
_computing_structure_refinement 'SHELXL97 (Sheldrick, 2008)'
_computing_structure_solution 'Il Milione (Burla, et al., 2007)'
_diffrn_ambient_temperature 274
_diffrn_detector_area_resol_mean 10.000
_diffrn_measured_fraction_theta_full 0.999
_diffrn_measured_fraction_theta_max 0.999
_diffrn_measurement_device_type 'Rigaku R-AXIS RAPID'
_diffrn_measurement_method \w
_diffrn_radiation_type 'Cu K\a'
_diffrn_radiation_wavelength 1.54187
_diffrn_reflns_av_R_equivalents 0.0911
_diffrn_reflns_limit_h_max 9
_diffrn_reflns_limit_h_min -9
_diffrn_reflns_limit_k_max 8
_diffrn_reflns_limit_k_min -8
_diffrn_reflns_limit_l_max 42
_diffrn_reflns_limit_l_min -41
_diffrn_reflns_number 20471
_diffrn_reflns_theta_full 68.17
_diffrn_reflns_theta_max 68.16
_diffrn_standards_number 0
_exptl_absorpt_coefficient_mu 2.604
_exptl_absorpt_correction_T_max 0.949
_exptl_absorpt_correction_T_min 0.611
_exptl_absorpt_correction_type multi-scan
_exptl_absorpt_process_details 'ABSCOR (Rigaku, 1995)'
_exptl_crystal_colour black
_exptl_crystal_density_diffrn 1.412
_exptl_crystal_density_method 'not measured'
_exptl_crystal_description plate
_exptl_crystal_F_000 880.00
_exptl_crystal_recrystallization_method Sublimation
_exptl_crystal_size_max 0.080
_exptl_crystal_size_mid 0.040
_exptl_crystal_size_min 0.020
_refine_diff_density_max 0.560
_refine_diff_density_min -0.390
_refine_ls_extinction_method none
_refine_ls_goodness_of_fit_ref 1.023
_refine_ls_hydrogen_treatment constr
_refine_ls_number_parameters 136
_refine_ls_number_reflns 1835
_refine_ls_number_restraints 0
_refine_ls_R_factor_gt 0.0651
_refine_ls_shift/su_max 0.000
_refine_ls_structure_factor_coef Fsqd
_refine_ls_weighting_details 'w = 1/[\s^2^(Fo^2^)+(0.1035P)^2^+0.0000P] where P=(Fo^2^+2Fc^2^)/3'
_refine_ls_weighting_scheme calc
_refine_ls_wR_factor_ref 0.1838
_reflns_number_gt 1224
_reflns_number_total 1835
_reflns_threshold_expression F^2^>2.0\s(F^2^)
_cod_data_source_file c7tc00327g2.cif
_cod_data_source_block dph-TIIG
_cod_original_cell_volume 2006.03(7)
_cod_database_code 7236710

loop_
_symmetry_equiv_pos_site_id
_symmetry_equiv_pos_as_xyz
1 +X,+Y,+Z
2 1/2-X,1/2+Y,+Z
3 +X,1/2-Y,1/2+Z
4 1/2-X,-Y,1/2+Z
5 -X,-Y,-Z
6 1/2+X,1/2-Y,-Z
7 -X,1/2+Y,1/2-Z
8 1/2+X,+Y,1/2-Z

loop_
_atom_site_label
_atom_site_type_symbol
_atom_site_fract_x
_atom_site_fract_y
_atom_site_fract_z
_atom_site_U_iso_or_equiv
_atom_site_adp_type
_atom_site_occupancy
_atom_site_symmetry_multiplicity
_atom_site_calc_flag
_atom_site_refinement_flags
S1 S 0.42040(9) 0.31542(12) 0.41751(2) 0.0602(4) Uani 1.0 8 d .
O1 O 0.8065(3) 0.5660(3) 0.52571(6) 0.0601(7) Uani 1.0 8 d .
N1 N 0.8369(3) 0.4264(4) 0.46750(7) 0.0554(8) Uani 1.0 8 d .
C1 C 0.7471(4) 0.4948(5) 0.49709(9) 0.0518(8) Uani 1.0 8 d .
C2 C 0.5622(4) 0.4729(5) 0.48780(8) 0.0491(8) Uani 1.0 8 d .
C3 C 0.5598(4) 0.3917(5) 0.45123(9) 0.0514(8) Uani 1.0 8 d .
C4 C 0.7258(4) 0.3658(5) 0.43934(9) 0.0531(8) Uani 1.0 8 d .
C5 C 0.7439(4) 0.2880(5) 0.40418(9) 0.0562(8) Uani 1.0 8 d .
C6 C 0.5864(4) 0.2519(5) 0.38841(9) 0.0569(9) Uani 1.0 8 d .
C7 C 0.5523(5) 0.1700(5) 0.35135(9) 0.0616(9) Uani 1.0 8 d .
C8 C 0.4104(5) 0.0589(6) 0.34449(11) 0.0811(12) Uani 1.0 8 d .
C9 C 0.3821(6) -0.0183(7) 0.30947(12) 0.0938(14) Uani 1.0 8 d .
C10 C 0.4940(6) 0.0144(6) 0.28058(12) 0.0928(13) Uani 1.0 8 d .
C11 C 0.6340(6) 0.1256(6) 0.28705(12) 0.0837(12) Uani 1.0 8 d .
C12 C 0.6636(5) 0.1999(5) 0.32164(10) 0.0705(10) Uani 1.0 8 d .
H1A H 0.9458 0.4213 0.4663 0.0665 Uiso 1.0 8 calc R
H5A H 0.8473 0.2633 0.3926 0.0674 Uiso 1.0 8 calc R
H8A H 0.3336 0.0362 0.3637 0.0973 Uiso 1.0 8 calc R
H9A H 0.2870 -0.0927 0.3054 0.1126 Uiso 1.0 8 calc R
H10A H 0.4755 -0.0378 0.2570 0.1114 Uiso 1.0 8 calc R
H11A H 0.7092 0.1502 0.2676 0.1005 Uiso 1.0 8 calc R
H12A H 0.7603 0.2721 0.3255 0.0846 Uiso 1.0 8 calc R

loop_
_atom_site_aniso_label
_atom_site_aniso_U_11
_atom_site_aniso_U_22
_atom_site_aniso_U_33
_atom_site_aniso_U_12
_atom_site_aniso_U_13
_atom_site_aniso_U_23
S1 0.0336(5) 0.0781(7) 0.0688(7) -0.0022(4) -0.0034(4) -0.0003(5)
O1 0.0299(12) 0.0797(16) 0.0708(14) -0.0005(10) -0.0042(10) -0.0036(13)
N1 0.0216(13) 0.0735(19) 0.0712(18) -0.0006(11) -0.0001(11) -0.0011(15)
C1 0.0300(16) 0.0574(19) 0.0681(19) 0.0024(14) -0.0029(14) 0.0058(16)
C2 0.0268(16) 0.0554(18) 0.065(2) 0.0011(13) -0.0017(13) 0.0062(16)
C3 0.0258(14) 0.066(2) 0.0623(18) -0.0023(14) -0.0006(13) 0.0025(16)
C4 0.0307(16) 0.0589(19) 0.070(2) -0.0047(14) -0.0012(14) 0.0045(16)
C5 0.0367(16) 0.067(2) 0.0651(19) -0.0018(15) 0.0029(15) 0.0036(17)
C6 0.0438(18) 0.065(2) 0.062(2) -0.0017(15) -0.0012(14) 0.0062(17)
C7 0.0518(19) 0.065(3) 0.068(3) 0.0033(17) -0.0051(17) 0.0031(17)
C8 0.066(3) 0.097(3) 0.080(3) -0.014(3) -0.005(2) -0.006(3)
C9 0.080(3) 0.103(4) 0.098(4) -0.010(3) -0.023(3) -0.018(3)
C10 0.097(4) 0.102(4) 0.079(3) 0.014(3) -0.018(3) -0.014(3)
C11 0.086(3) 0.093(3) 0.073(3) 0.017(3) 0.004(3) 0.003(3)
C12 0.066(3) 0.078(3) 0.068(3) -0.0045(18) 0.0037(19) -0.0010(19)

loop_
_atom_type_symbol
_atom_type_description
_atom_type_scat_dispersion_real
_atom_type_scat_dispersion_imag
_atom_type_scat_source
C C 0.0181 0.0091
;
International Tables for Crystallography
(1992, Vol. C, Tables 4.2.6.8 and 6.1.1.4)
;
H H 0.0000 0.0000
;
International Tables for Crystallography
(1992, Vol. C, Table 6.1.1.4)
;
O O 0.0492 0.0322
;
International Tables for Crystallography
(1992, Vol. C, Tables 4.2.6.8 and 6.1.1.4)
;
N N 0.0311 0.0180
;
International Tables for Crystallography
(1992, Vol. C, Tables 4.2.6.8 and 6.1.1.4)
;
S S 0.3331 0.5567
;
International Tables for Crystallography
(1992, Vol. C, Tables 4.2.6.8 and 6.1.1.4)
;

loop_
_geom_angle_atom_site_label_1
_geom_angle_atom_site_label_2
_geom_angle_atom_site_label_3
_geom_angle
_geom_angle_publ_flag
_geom_angle_site_symmetry_1
_geom_angle_site_symmetry_3
C3 S1 C6 91.11(15) yes . .
C1 N1 C4 109.9(3) yes . .
O1 C1 N1 126.3(3) yes . .
O1 C1 C2 126.4(3) yes . .
N1 C1 C2 107.2(3) yes . .
C1 C2 C2 121.7(3) yes . 5_666
C1 C2 C3 104.9(3) yes . .
C2 C2 C3 133.4(3) yes 5_666 .
S1 C3 C2 141.0(3) yes . .
S1 C3 C4 110.3(3) yes . .
C2 C3 C4 108.7(3) yes . .
N1 C4 C3 109.2(3) yes . .
N1 C4 C5 135.4(3) yes . .
C3 C4 C5 115.4(3) yes . .
C4 C5 C6 110.6(3) yes . .
S1 C6 C5 112.6(3) yes . .
S1 C6 C7 120.4(3) yes . .
C5 C6 C7 127.0(3) yes . .
C6 C7 C8 122.1(3) yes . .
C6 C7 C12 120.6(3) yes . .
C8 C7 C12 117.4(4) yes . .
C7 C8 C9 121.0(4) yes . .
C8 C9 C10 120.4(4) yes . .
C9 C10 C11 119.0(4) yes . .
C10 C11 C12 120.8(4) yes . .
C7 C12 C11 121.4(4) yes . .
C1 N1 H1A 125.034 no . .
C4 N1 H1A 125.030 no . .
C4 C5 H5A 124.726 no . .
C6 C5 H5A 124.722 no . .
C7 C8 H8A 119.515 no . .
C9 C8 H8A 119.501 no . .
C8 C9 H9A 119.809 no . .
C10 C9 H9A 119.831 no . .
C9 C10 H10A 120.490 no . .
C11 C10 H10A 120.493 no . .
C10 C11 H11A 119.570 no . .
C12 C11 H11A 119.591 no . .
C7 C12 H12A 119.278 no . .
C11 C12 H12A 119.286 no . .

loop_
_geom_bond_atom_site_label_1
_geom_bond_atom_site_label_2
_geom_bond_distance
_geom_bond_publ_flag
_geom_bond_site_symmetry_2
S1 C3 1.718(3) yes .
S1 C6 1.730(3) yes .
O1 C1 1.233(4) yes .
N1 C1 1.362(4) yes .
N1 C4 1.401(4) yes .
C1 C2 1.502(4) yes .
C2 C2 1.367(4) yes 5_666
C2 C3 1.427(5) yes .
C3 C4 1.387(4) yes .
C4 C5 1.379(5) yes .
C5 C6 1.387(5) yes .
C6 C7 1.470(5) yes .
C7 C8 1.393(5) yes .
C7 C12 1.392(5) yes .
C8 C9 1.383(6) yes .
C9 C10 1.376(6) yes .
C10 C11 1.378(6) yes .
C11 C12 1.363(6) yes .
N1 H1A 0.860 no .
C5 H5A 0.930 no .
C8 H8A 0.930 no .
C9 H9A 0.930 no .
C10 H10A 0.930 no .
C11 H11A 0.930 no .
C12 H12A 0.930 no .

loop_
_geom_contact_atom_site_label_1
_geom_contact_atom_site_label_2
_geom_contact_distance
_geom_contact_publ_flag
_geom_contact_site_symmetry_2
S1 O1 2.831(3) no 5_666
S1 C1 3.585(4) no 5_666
S1 C8 3.185(4) no .
O1 C2 2.959(4) no 5_666
O1 C3 3.519(4) no .
O1 C3 3.017(4) no 5_666
O1 C4 3.455(4) no .
N1 C2 3.599(4) no 5_666
C1 C3 3.147(5) no 5_666
C2 C5 3.561(5) no .
C5 C12 3.076(5) no .
C7 C10 2.796(6) no .
C8 C11 2.744(6) no .
C9 C12 2.745(6) no .
S1 O1 3.509(3) no 6_456
O1 S1 3.509(3) no 6_556
O1 N1 3.493(4) no 2_655
O1 N1 2.821(3) no 5_766
O1 C1 3.253(4) no 2_655
O1 C2 3.366(4) no 2_655
N1 O1 3.493(4) no 2_645
N1 O1 2.821(3) no 5_766
N1 C1 3.323(4) no 2_645
N1 C1 3.558(4) no 5_766
N1 C2 3.411(4) no 2_645
N1 C3 3.468(4) no 2_655
N1 C4 3.329(4) no 2_655
N1 C5 3.488(4) no 2_655
C1 O1 3.253(4) no 2_645
C1 N1 3.323(4) no 2_655
C1 N1 3.558(4) no 5_766
C1 C1 3.568(5) no 2_645
C1 C1 3.568(5) no 2_655
C1 C4 3.361(5) no 2_655
C2 O1 3.366(4) no 2_645
C2 N1 3.411(4) no 2_655
C3 N1 3.468(4) no 2_645
C4 N1 3.329(4) no 2_645
C4 C1 3.361(5) no 2_645
C4 C4 3.588(5) no 2_645
C4 C4 3.588(5) no 2_655
C4 C5 3.273(5) no 2_655
C5 N1 3.488(4) no 2_645
C5 C4 3.273(5) no 2_645
C5 C5 3.569(5) no 2_645
C5 C5 3.569(5) no 2_655
S1 H5A 3.4993 no .
S1 H8A 2.8491 no .
O1 H1A 2.6013 no .
N1 H5A 2.9139 no .
C2 H1A 3.1409 no .
C3 H1A 3.0963 no .
C3 H5A 3.2156 no .
C5 H1A 2.8881 no .
C5 H12A 2.8123 no .
C6 H8A 2.6674 no .
C6 H12A 2.6342 no .
C7 H5A 2.8312 no .
C7 H9A 3.2514 no .
C7 H11A 3.2371 no .
C8 H10A 3.2353 no .
C8 H12A 3.2219 no .
C9 H11A 3.2132 no .
C10 H8A 3.2283 no .
C10 H12A 3.2174 no .
C11 H9A 3.2151 no .
C12 H5A 2.9517 no .
C12 H8A 3.2231 no .
C12 H10A 3.2225 no .
H1A H5A 2.9615 no .
H5A H12A 2.4922 no .
H8A H9A 2.3034 no .
H9A H10A 2.3107 no .
H10A H11A 2.3095 no .
H11A H12A 2.2773 no .
S1 H1A 3.4710 no 2_645
S1 H8A 3.1884 no 2_555
O1 H1A 1.9753 no 5_766
N1 H1A 3.1134 no 5_766
C1 H1A 3.5750 no 2_655
C1 H1A 2.8154 no 5_766
C2 H1A 3.2913 no 2_655
C2 H1A 3.3817 no 6_456
C3 H1A 3.4002 no 2_645
C3 H5A 3.4544 no 2_655
C4 H1A 3.5794 no 2_645
C4 H5A 3.3398 no 2_655
C5 H5A 3.4911 no 2_655
C6 H5A 3.5289 no 2_645
C7 H5A 3.3494 no 2_645
C7 H9A 3.5640 no 2_555
C7 H12A 3.3311 no 2_645
C8 H5A 3.3232 no 2_645
C8 H9A 3.2473 no 2_555
C8 H12A 3.3736 no 2_645
C9 H9A 3.3200 no 2_555
C9 H11A 3.2945 no 8_455
C9 H12A 3.2409 no 2_645
C10 H10A 3.4743 no 7_655
C10 H11A 3.5270 no 2_645
C10 H11A 3.5022 no 7_645
C10 H11A 2.9882 no 8_455
C10 H12A 3.0499 no 2_645
C11 H10A 2.9979 no 7_655
C11 H10A 3.3281 no 8_555
C11 H12A 2.9894 no 2_645
C12 H10A 3.5471 no 7_655
C12 H12A 3.1141 no 2_645
H1A S1 3.4710 no 2_655
H1A O1 1.9753 no 5_766
H1A N1 3.1134 no 5_766
H1A C1 3.5750 no 2_645
H1A C1 2.8154 no 5_766
H1A C2 3.2913 no 2_645
H1A C2 3.3817 no 6_556
H1A C3 3.4002 no 2_655
H1A C4 3.5794 no 2_655
H1A H1A 2.7895 no 5_766
H5A C3 3.4544 no 2_645
H5A C4 3.3398 no 2_645
H5A C5 3.4911 no 2_645
H5A C6 3.5289 no 2_655
H5A C7 3.3494 no 2_655
H5A C8 3.3232 no 2_655
H5A H8A 3.3440 no 2_655
H8A S1 3.1884 no 2_545
H8A H5A 3.3440 no 2_645
H8A H9A 3.4988 no 2_555
H9A C7 3.5640 no 2_545
H9A C8 3.2473 no 2_545
H9A C9 3.3200 no 2_545
H9A H8A 3.4988 no 2_545
H9A H10A 3.3386 no 8_455
H9A H11A 3.1848 no 7_645
H9A H11A 3.1873 no 8_455
H10A C10 3.4743 no 7_645
H10A C11 2.9979 no 7_645
H10A C11 3.3281 no 8_455
H10A C12 3.5471 no 7_645
H10A H9A 3.3386 no 8_555
H10A H11A 3.3577 no 2_645
H10A H11A 2.8007 no 7_645
H10A H11A 2.6413 no 8_455
H10A H12A 3.4835 no 2_645
H11A C9 3.2945 no 8_555
H11A C10 3.5270 no 2_655
H11A C10 3.5022 no 7_655
H11A C10 2.9882 no 8_555
H11A H9A 3.1848 no 7_655
H11A H9A 3.1873 no 8_555
H11A H10A 3.3577 no 2_655
H11A H10A 2.8007 no 7_655
H11A H10A 2.6413 no 8_555
H11A H12A 3.4071 no 2_645
H12A C7 3.3311 no 2_655
H12A C8 3.3736 no 2_655
H12A C9 3.2409 no 2_655
H12A C10 3.0499 no 2_655
H12A C11 2.9894 no 2_655
H12A C12 3.1141 no 2_655
H12A H10A 3.4835 no 2_655
H12A H11A 3.4071 no 2_655
H12A H12A 3.5717 no 2_645
H12A H12A 3.5717 no 2_655

loop_
_geom_hbond_atom_site_label_D
_geom_hbond_atom_site_label_H
_geom_hbond_atom_site_label_A
_geom_hbond_site_symmetry_A
_geom_hbond_distance_DA
_geom_hbond_distance_DH
_geom_hbond_distance_HA
_geom_hbond_angle_DHA
_geom_hbond_publ_flag
N1 H1A O1 5_766 2.821(3) 0.860 1.975 167.6 no

loop_
_geom_torsion_atom_site_label_1
_geom_torsion_atom_site_label_2
_geom_torsion_atom_site_label_3
_geom_torsion_atom_site_label_4
_geom_torsion
_geom_torsion_publ_flag
_geom_torsion_site_symmetry_1
_geom_torsion_site_symmetry_3
_geom_torsion_site_symmetry_4
C3 S1 C6 C5 0.1(3) no . . .
C3 S1 C6 C7 -179.7(3) no . . .
C6 S1 C3 C2 -179.8(4) no . . .
C6 S1 C3 C4 -0.2(3) no . . .
C1 N1 C4 C3 -1.2(4) no . . .
C1 N1 C4 C5 179.4(3) no . . .
C4 N1 C1 O1 -176.9(3) no . . .
C4 N1 C1 C2 1.4(4) no . . .
O1 C1 C2 C2 -2.4(5) no . . 5_666
O1 C1 C2 C3 177.3(3) no . . .
N1 C1 C2 C2 179.4(3) no . . 5_666
N1 C1 C2 C3 -1.0(3) no . . .
C1 C2 C2 C1 180.0(3) no . 5_666 5_666
C1 C2 C2 C3 -0.5(5) no . 5_666 5_666
C1 C2 C3 S1 179.8(4) no . . .
C1 C2 C3 C4 0.2(4) no . . .
C2 C2 C3 S1 -0.6(7) no 5_666 . .
C2 C2 C3 C4 179.8(3) no 5_666 . .
C3 C2 C2 C1 0.5(6) no . 5_666 5_666
C3 C2 C2 C3 180.0(4) no . 5_666 5_666
S1 C3 C4 N1 -179.15(18) no . . .
S1 C3 C4 C5 0.4(4) no . . .
C2 C3 C4 N1 0.6(4) no . . .
C2 C3 C4 C5 -179.9(3) no . . .
N1 C4 C5 C6 179.0(3) no . . .
C3 C4 C5 C6 -0.3(4) no . . .
C4 C5 C6 S1 0.1(4) no . . .
C4 C5 C6 C7 179.9(3) no . . .
S1 C6 C7 C8 -31.9(5) no . . .
S1 C6 C7 C12 148.9(3) no . . .
C5 C6 C7 C8 148.4(3) no . . .
C5 C6 C7 C12 -30.9(5) no . . .
C6 C7 C8 C9 -179.3(3) no . . .
C6 C7 C12 C11 -179.8(3) no . . .
C8 C7 C12 C11 0.9(5) no . . .
C12 C7 C8 C9 -0.0(5) no . . .
C7 C8 C9 C10 -0.3(6) no . . .
C8 C9 C10 C11 -0.3(7) no . . .
C9 C10 C11 C12 1.2(7) no . . .
C10 C11 C12 C7 -1.5(6) no . . .
